data_2015714
loop_
_publ_author_name
'Stavropoulos, G.'
'Papaioannou, D.'
'Karagiannis, K.'
'Vlassi, M.'
'Nastopoulos, V.'

_publ_section_title
;
 Structure of
 <i>cis</i>-4-hydroxy-<i>N</i>-triphenylmethyl-<small>L</small>-proline
 methyl ester
;
_journal_issue 8
_journal_name_full 'Acta Crystallographica Section C'
_journal_page_first 1461
_journal_page_last 1464
_journal_paper_doi 10.1107/S0108270189012084
_journal_volume 46
_journal_year 1990
_chemical_formula_sum 'C25 H25 N O3'
_chemical_formula_weight 387.5
_space_group_crystal_system monoclinic
_space_group_IT_number 4
_space_group_name_Hall 'P 2yb'
_space_group_name_H-M_alt 'P 1 21 1'
_cell_angle_alpha 90
_cell_angle_beta 114.833
_cell_angle_gamma 90
_cell_formula_units_Z 4
_cell_length_a 14.788(3)
_cell_length_b 8.7717(13)
_cell_length_c 17.5559(19)
_cell_volume 2066.7(6)
_diffrn_radiation_type Cu
_diffrn_radiation_wavelength 1.5418
_exptl_absorpt_coefficient_mu 0.658
_exptl_crystal_density_diffrn 1.24
_exptl_crystal_F_000 824
_cod_data_source_file mu0107.cif
_cod_data_source_block mu0107a
_cod_original_cell_volume 2066.6(6)
_cod_original_formula_sum 'C25 H25 N1 O3'
_cod_database_code 2015714

loop_
_space_group_symop_id
_space_group_symop_operation_xyz
1 x,y,z
2 -x,y+1/2,-z

loop_
_atom_site_label
_atom_site_fract_x
_atom_site_fract_y
_atom_site_fract_z
C1 1.0588(2) .1388 .7768(2)
C2A 1.0156(2) .0794(4) .8376(2)
C3A 1.0349(3) -.0681(5) .8716(2)
C4A .9854(3) -.1260(5) .9172(2)
C5A .9137(3) -.0400(5) .9281(2)
C6A .8933(3) .1055(5) .8960(2)
C7A .9442(3) .1648(4) .8520(2)
C8A 1.1572(3) .0571(4) .7893(2)
C9A 1.2323(3) .0328(4) .8699(2)
C10A 1.3235(3) -.0275(5) .8804(3)
C11A 1.3419(3) -.0660(5) .8133(3)
C12A 1.2693(3) -.0404(5) .7341(3)
C13A 1.1776(3) .0202(5) .7223(3)
C14A 1.0871(2) .3071(4) .7882(2)
C15A 1.0958(3) .3876(4) .7239(3)
C16A 1.1277(3) .5365(5) .7346(3)
C17A 1.1548(3) .6080(5) .8091(3)
C18A 1.1488(3) .5308(5) .8752(3)
C19A 1.1152(3) .3793(4) .8656(3)
N20A .9853(2) .1095(4) .6892(2)
C21A .8947(3) .2069(5) .6578(2)
C22A .8044(3) .1031(6) .6438(3)
C23A .8452(3) -.0580(6) .6633(3)
C24A .9501(3) -.0481(5) .6669(2)
C25A .8834(3) .2806(6) .5759(3)
O26A .8698(4) .4268(4) .5768(2)
C27A .8629(6) .5130(8) .5039(4)
O28A .8841(3) .2114(5) .5157(2)
O29A .7844(3) -.1706(5) .6076(2)
C1B .5507(2) .3715(4) .7705(2)
C2B .6491(2) .4487(4) .7822(2)
C3B .7269(3) .4608(4) .8618(2)
C4B .8186(3) .5192(5) .8717(3)
C5B .8338(3) .5618(5) .8022(3)
C6B .7579(3) .5493(5) .7222(3)
C7B .6658(3) .4929(4) .7127(2)
C8B .5121(2) .4224(4) .8369(2)
C9B .5363(2) .5649(4) .8737(2)
C10B .4877(3) .6199(5) .9225(2)
C11B .4172(3) .5328(6) .9332(2)
C12B .3940(3) .3894(5) .8974(2)
C13B .4419(3) .3346(4) .8501(2)
C14B .5763(2) .1993(4) .7764(2)
C15B .5802(2) .1261(5) .7065(2)
C16B .6158(3) -.0244(5) .7149(3)
C17B .6452(3) -.1001(5) .7895(3)
C18B .6410(3) -.0283(4) .8591(3)
C19B .6070(3) .1199(4) .8518(2)
N20B .4729(2) .4069(3) .6842(2)
C21B .4386(2) .5655(4) .6713(2)
C22B .3347(3) .5657(5) .6736(2)
C23B .2937(2) .4100(5) .6402(2)
C24B .3824(3) .3110(5) .6496(2)
C25B .4330(3) .6291(5) .5894(2)
O26B .4085(3) .7788(3) .5854(2)
C27B .4075(5) .8633(7) .5142(3)
O28B .4457(3) .5645(4) .5357(2)
O29B .2290(3) .4194(5) .5525(2)
H3A 1.0896(3) -.1382(5) .8624(2)
H4A 1.0036(3) -.2384(5) .9445(2)
H5A .8727(3) -.0882(5) .9607(2)
H6A .8382(3) .1739(5) .9055(2)
H7A .9277(3) .2794(4) .8275(2)
H9A 1.2181(3) .0610(4) .9238(2)
H10A 1.3807(3) -.0443(5) .9431(3)
H11A 1.4127(3) -.1143(5) .8220(3)
H12A 1.2829(3) -.0703(5) .6802(3)
H13A 1.1207(3) .0383(5) .6596(3)
H15A 1.0775(3) .3317(4) .6645(3)
H16A 1.1308(3) .5976(5) .6823(3)
H17A 1.1818(3) .7240(5) .8176(3)
H18A 1.1696(3) .5873(5) .9349(3)
H19A 1.1107(3) .3196(4) .9176(3)
H21A .9009(3) .2948(5) .7028(2)
H22A .7508(3) .1097(6) .5791(3)
H22B .7693(3) .1368(6) .6842(3)
H23A .8485(3) -.0934(6) .7234(3)
H24A .9477(3) -.0770(5) .6063(2)
H24B .9990(3) -.1262(5) .7136(2)
H27A .8515(6) .6318(8) .5137(4)
H27B .8014(6) .4726(8) .4481(4)
H27C .9315(6) .5005(8) .4967(4)
H29A .780(4) -.117(7) .559(3)
H3B .7155(3) .4255(4) .9161(2)
H4B .8785(3) .5313(5) .9336(3)
H5B .9055(3) .6048(5) .8097(3)
H6B .7705(3) .5815(5) .6680(3)
H7B .6059(3) .4852(4) .6506(2)
H9B .5921(2) .6334(4) .8653(2)
H10B .5059(3) .7314(5) .9510(2)
H11B .3798(3) .5753(6) .9701(2)
H12B .3382(3) .3215(5) .9062(2)
H13B .4249(3) .2212(4) .8240(2)
H15B .5575(2) .1860(5) .6476(2)
H16B .6179(3) -.0823(5) .6613(3)
H17B .6728(3) -.2155(5) .7950(3)
H18B .6644(3) -.0888(4) .9179(3)
H19B .6034(3) .1755(4) .9053(2)
H21B .4905(2) .6373(4) .7201(2)
H22C .2877(3) .6541(5) .6337(2)
H22D .3421(3) .5817(5) .7369(2)
H23B .2539(2) .3643(5) .6744(2)
H24C .3711(3) .2676(5) .5887(2)
H24D .3899(3) .2169(5) .6915(2)
H27D .3867(5) .9806(7) .5168(3)
H27E .3552(5) .8118(7) .4567(3)
H27F .4814(5) .8591(7) .5161(3)
H29B .170(7) .471(7) .544(3)
